data_7714771
loop_
_publ_author_name
'Sumida, Akifumi'
'Onishi, Tomoharu'
'Imoto, Hiroaki'
'Naka, Kensuke'

_publ_section_title
;
 Synthesis, structures, and photophysical properties of &#x3c0;-extended
 arsaborins.
;
_journal_issue 4
_journal_name_full 'Dalton transactions (Cambridge, England : 2003)'
_journal_page_first 1706
_journal_page_last 1713
_journal_paper_doi 10.1039/d3dt03798c
_journal_volume 53
_journal_year 2024
_chemical_formula_moiety 'C23 H20 As B S2'
_chemical_formula_sum 'C23 H20 As B S2'
_chemical_formula_weight 446.24
_space_group_crystal_system triclinic
_space_group_IT_number 2
_space_group_name_Hall '-P 1'
_space_group_name_H-M_alt 'P -1'
_atom_sites_solution_hydrogens geom
_atom_sites_solution_primary dual
_audit_creation_date 2022-05-30
_audit_creation_method
;
Olex2 1.5-ac5-023
(compiled 2022.04.12 svn.rca3783a0 for Rigaku Oxford Diffraction, GUI svn.r6498)
;
_audit_update_record
;
2023-10-26 deposited with the CCDC.	2023-12-20 downloaded from the CCDC.
;
_cell_angle_alpha 108.955(6)
_cell_angle_beta 91.163(5)
_cell_angle_gamma 104.195(5)
_cell_formula_units_Z 4
_cell_length_a 10.0361(6)
_cell_length_b 12.8683(8)
_cell_length_c 17.6889(11)
_cell_measurement_reflns_used 5374
_cell_measurement_temperature 173.15
_cell_measurement_theta_max 31.3470
_cell_measurement_theta_min 2.8680
_cell_volume 2082.1(2)
_computing_cell_refinement 'CrysAlisPro 1.171.42.55a (Rigaku OD, 2022)'
_computing_data_collection 'CrysAlisPro 1.171.42.55a (Rigaku OD, 2022)'
_computing_data_reduction 'CrysAlisPro 1.171.42.55a (Rigaku OD, 2022)'
_computing_molecular_graphics 'Olex2 1.5-ac5-023 (Dolomanov et al., 2009)'
_computing_publication_material 'Olex2 1.5-ac5-023 (Dolomanov et al., 2009)'
_computing_structure_refinement 'SHELXL 2018/3 (Sheldrick, 2015)'
_computing_structure_solution 'SHELXT  (Sheldrick, 2015)'
_diffrn_ambient_temperature 173.15
_diffrn_detector 'CCD plate'
_diffrn_measured_fraction_theta_full 0.999
_diffrn_measured_fraction_theta_max 0.999
_diffrn_measurement_details
;
List of Runs (angles in degrees, time in seconds):

  # Type    Start    End  Width  t~exp~   \w     \q     \k     \f   Frames
#--------------------------------------------------------------------------
  1  \w    -72.00 -46.00   0.10    3.00    --   30.00  54.00 -30.00  260
  2  \w      7.00  33.00   0.10    3.00    --   30.00  54.00 -30.00  260
  3  \w    -74.00 109.00   0.10    3.00    --   30.00  54.00  90.00 1830
  4  \w    -72.00  34.00   0.10    3.00    --   30.00  54.00-150.00 1060
;
_diffrn_measurement_device 'two-circle diffractometer'
_diffrn_measurement_device_type 'XtaLAB Mini (JP)'
_diffrn_measurement_method '\w scans'
_diffrn_orient_matrix_type 'CrysAlisPro convention (1999,Acta A55,543-557)'
_diffrn_orient_matrix_UB_11 0.0006684000
_diffrn_orient_matrix_UB_12 -0.0481764000
_diffrn_orient_matrix_UB_13 0.0110364000
_diffrn_orient_matrix_UB_21 -0.0558673000
_diffrn_orient_matrix_UB_22 0.0085017000
_diffrn_orient_matrix_UB_23 0.0230597000
_diffrn_orient_matrix_UB_31 -0.0475063000
_diffrn_orient_matrix_UB_32 -0.0355337000
_diffrn_orient_matrix_UB_33 -0.0341414000
_diffrn_radiation_monochromator graphite
_diffrn_radiation_probe x-ray
_diffrn_radiation_type 'Mo K\a'
_diffrn_radiation_wavelength 0.71073
_diffrn_reflns_av_R_equivalents 0.0457
_diffrn_reflns_av_unetI/netI 0.0765
_diffrn_reflns_Laue_measured_fraction_full 0.999
_diffrn_reflns_Laue_measured_fraction_max 0.999
_diffrn_reflns_limit_h_max 12
_diffrn_reflns_limit_h_min -12
_diffrn_reflns_limit_k_max 16
_diffrn_reflns_limit_k_min -16
_diffrn_reflns_limit_l_max 22
_diffrn_reflns_limit_l_min -21
_diffrn_reflns_number 12785
_diffrn_reflns_point_group_measured_fraction_full 0.999
_diffrn_reflns_point_group_measured_fraction_max 0.999
_diffrn_reflns_theta_full 25.242
_diffrn_reflns_theta_max 26.372
_diffrn_reflns_theta_min 2.442
_diffrn_source 'fine-focus sealed X-ray tube'
_diffrn_source_type 'Rigaku (Mo) X-ray Source'
_exptl_absorpt_coefficient_mu 1.838
_exptl_absorpt_correction_T_max 0.969
_exptl_absorpt_correction_T_min 0.877
_exptl_absorpt_correction_type analytical
_exptl_absorpt_process_details
;
CrysAlisPro 1.171.42.55a (Rigaku Oxford Diffraction, 2022)
Analytical numeric absorption correction using a multifaceted crystal
model based on expressions derived by R.C. Clark & J.S. Reid.
(Clark, R. C. & Reid, J. S. (1995). Acta Cryst. A51, 887-897)
Empirical absorption correction using spherical harmonics,
implemented in SCALE3 ABSPACK scaling algorithm.
;
_exptl_crystal_colour colourless
_exptl_crystal_colour_primary colourless
_exptl_crystal_density_diffrn 1.424
_exptl_crystal_description block
_exptl_crystal_F_000 912
_exptl_crystal_size_max 0.519
_exptl_crystal_size_mid 0.106
_exptl_crystal_size_min 0.085
_refine_diff_density_max 1.350
_refine_diff_density_min -1.130
_refine_diff_density_rms 0.119
_refine_ls_extinction_method none
_refine_ls_goodness_of_fit_ref 1.031
_refine_ls_hydrogen_treatment constr
_refine_ls_matrix_type full
_refine_ls_number_parameters 493
_refine_ls_number_reflns 8505
_refine_ls_number_restraints 0
_refine_ls_restrained_S_all 1.031
_refine_ls_R_factor_all 0.0639
_refine_ls_R_factor_gt 0.0459
_refine_ls_shift/su_max 0.001
_refine_ls_shift/su_mean 0.000
_refine_ls_structure_factor_coef Fsqd
_refine_ls_weighting_details 'w=1/[\s^2^(Fo^2^)+(0.0534P)^2^] where P=(Fo^2^+2Fc^2^)/3'
_refine_ls_weighting_scheme calc
_refine_ls_wR_factor_gt 0.1102
_refine_ls_wR_factor_ref 0.1244
_reflns_Friedel_coverage 0.000
_reflns_number_gt 6642
_reflns_number_total 8505
_reflns_threshold_expression 'I > 2\s(I)'
_cod_data_source_file d3dt03798c2.cif
_cod_data_source_block 3c
_cod_depositor_comments 'Adding full bibliography for 7714770--7714783.cif.'
_cod_database_code 7714771
_shelx_shelxl_version_number 2018/3
_chemical_oxdiff_formula CHSAsB
_shelx_space_group_comment
;
The symmetry employed for this shelxl refinement is uniquely defined
by the following loop, which should always be used as a source of
symmetry information in preference to the above space-group names.
They are only intended as comments.
;
_shelx_estimated_absorpt_t_max 0.852
_shelx_estimated_absorpt_t_min 0.448
_olex2_refinement_description
;
1. Fixed Uiso
 At 1.2 times of:
  All C(H) groups
 At 1.5 times of:
  All C(H,H,H) groups
2.a Aromatic/amide H refined with riding coordinates:
 C30(H30), C28(H28), C38(H38), C19(H19), C34(H34), C29(H29), C6(H6), C37(H37),
 C42(H42), C31(H31), C40(H40), C7(H7), C11(H11), C13(H13), C5(H5), C8(H8),
 C14(H14), C12(H12), C15(H15), C17(H17), C36(H36), C35(H35)
2.b Idealised Me refined as rotating group:
 C21(H21A,H21B,H21C), C44(H44A,H44B,H44C), C46(H46A,H46B,H46C), C23(H23A,H23B,
 H23C), C22(H22A,H22B,H22C), C45(H45A,H45B,H45C)
;
_olex2_submission_special_instructions 'No special instructions were received'
_oxdiff_exptl_absorpt_empirical_details
;
Empirical correction (ABSPACK) includes:
- Absorption correction using spherical harmonics
- Frame scaling
;
_oxdiff_exptl_absorpt_empirical_full_max 1.800
_oxdiff_exptl_absorpt_empirical_full_min 0.665

loop_
_space_group_symop_operation_xyz
'x, y, z'
'-x, -y, -z'

loop_
_atom_site_label
_atom_site_type_symbol
_atom_site_fract_x
_atom_site_fract_y
_atom_site_fract_z
_atom_site_U_iso_or_equiv
_atom_site_adp_type
_atom_site_occupancy
_atom_site_site_symmetry_order
_atom_site_calc_flag
_atom_site_refinement_flags_posn
_atom_site_refinement_flags_adp
_atom_site_refinement_flags_occupancy
_atom_site_disorder_assembly
_atom_site_disorder_group
As2 As 1.07901(4) 0.13053(3) 0.13007(2) 0.01787(11) Uani 1 1 d . . . . .
As1 As 0.40858(4) 0.86548(3) 0.55996(2) 0.01982(11) Uani 1 1 d . . . . .
S3 S 0.80781(10) -0.07583(7) 0.08598(5) 0.0231(2) Uani 1 1 d . . . . .
S4 S 1.24966(10) 0.36756(8) 0.12095(6) 0.0257(2) Uani 1 1 d . . . . .
S1 S 0.68007(11) 1.07171(8) 0.61591(5) 0.0251(2) Uani 1 1 d . . . . .
S2 S 0.24157(10) 0.61983(8) 0.44547(6) 0.0282(2) Uani 1 1 d . . . . .
C32 C 1.0379(3) 0.1892(3) 0.24201(19) 0.0172(7) Uani 1 1 d . . . . .
C24 C 0.8903(4) 0.0553(3) 0.08012(19) 0.0180(7) Uani 1 1 d . . . . .
C25 C 0.8079(3) 0.0904(3) 0.03410(19) 0.0155(7) Uani 1 1 d . . . . .
C26 C 0.9999(4) 0.2825(3) 0.0497(2) 0.0185(7) Uani 1 1 d . . . . .
C4 C 0.3966(4) 0.7246(3) 0.4723(2) 0.0208(8) Uani 1 1 d . . . . .
C27 C 1.0952(4) 0.2637(3) 0.09831(19) 0.0183(7) Uani 1 1 d . . . . .
C2 C 0.6838(4) 0.8958(3) 0.4927(2) 0.0191(7) Uani 1 1 d . . . . .
C16 C 0.8037(4) 0.7901(3) 0.3145(2) 0.0205(8) Uani 1 1 d . . . . .
C30 C 1.0608(4) 0.3844(3) 0.0312(2) 0.0225(8) Uani 1 1 d . . . . .
H30 H 1.012659 0.411008 -0.002314 0.027 Uiso 1 1 calc R U . . .
C28 C 0.6778(4) 0.0062(3) 0.0046(2) 0.0204(7) Uani 1 1 d . . . . .
H28 H 0.608253 0.015066 -0.028228 0.025 Uiso 1 1 calc R U . . .
C10 C 0.7500(4) 0.7357(3) 0.3695(2) 0.0190(7) Uani 1 1 d . . . . .
C9 C 0.4507(4) 0.8231(3) 0.6535(2) 0.0191(7) Uani 1 1 d . . . . .
C3 C 0.4919(4) 0.6992(3) 0.4180(2) 0.0204(8) Uani 1 1 d . . . . .
C38 C 0.9623(4) 0.2685(3) 0.2688(2) 0.0264(8) Uani 1 1 d . . . . .
H38 H 0.929987 0.299660 0.232410 0.032 Uiso 1 1 calc R U . . .
C39 C 0.7001(4) 0.1962(3) -0.1053(2) 0.0199(7) Uani 1 1 d . . . . .
C20 C 0.8019(4) 0.6440(3) 0.3738(2) 0.0225(8) Uani 1 1 d . . . . .
C1 C 0.5982(4) 0.9363(3) 0.54984(19) 0.0189(7) Uani 1 1 d . . . . .
C33 C 0.7400(4) 0.2451(3) -0.0213(2) 0.0180(7) Uani 1 1 d . . . . .
C43 C 0.6766(4) 0.3257(3) 0.0252(2) 0.0194(7) Uani 1 1 d . . . . .
C19 C 0.9037(4) 0.6128(3) 0.3262(2) 0.0239(8) Uani 1 1 d . . . . .
H19 H 0.938988 0.552816 0.330952 0.029 Uiso 1 1 calc R U . . .
C34 C 1.0864(4) 0.1454(4) 0.2959(2) 0.0306(9) Uani 1 1 d . . . . .
H34 H 1.139015 0.091507 0.278243 0.037 Uiso 1 1 calc R U . . .
C29 C 0.6618(4) -0.0872(3) 0.0273(2) 0.0230(8) Uani 1 1 d . . . . .
H29 H 0.581558 -0.149803 0.012947 0.028 Uiso 1 1 calc R U . . .
C6 C 0.8298(4) 1.0750(3) 0.5702(2) 0.0254(8) Uani 1 1 d . . . . .
H6 H 0.910960 1.136788 0.587183 0.030 Uiso 1 1 calc R U . . .
C37 C 0.9333(4) 0.3031(4) 0.3488(2) 0.0307(9) Uani 1 1 d . . . . .
H37 H 0.880918 0.357156 0.366841 0.037 Uiso 1 1 calc R U . . .
C42 C 0.5721(4) 0.3536(3) -0.0109(2) 0.0198(7) Uani 1 1 d . . . . .
H42 H 0.526231 0.405496 0.021712 0.024 Uiso 1 1 calc R U . . .
C31 C 1.1913(4) 0.4385(3) 0.0653(2) 0.0286(9) Uani 1 1 d . . . . .
H31 H 1.244469 0.506935 0.059501 0.034 Uiso 1 1 calc R U . . .
C40 C 0.5987(4) 0.2288(3) -0.1400(2) 0.0223(8) Uani 1 1 d . . . . .
H40 H 0.574000 0.196842 -0.196546 0.027 Uiso 1 1 calc R U . . .
C7 C 0.4330(4) 0.5911(3) 0.3548(2) 0.0253(8) Uani 1 1 d . . . . .
H7 H 0.482483 0.559058 0.312031 0.030 Uiso 1 1 calc R U . . .
C11 C 0.4034(4) 0.8767(3) 0.7246(2) 0.0276(9) Uani 1 1 d . . . . .
H11 H 0.347917 0.927135 0.725555 0.033 Uiso 1 1 calc R U . . .
C13 C 0.5150(4) 0.7837(3) 0.7936(2) 0.0296(9) Uani 1 1 d . . . . .
H13 H 0.538165 0.770783 0.841547 0.036 Uiso 1 1 calc R U . . .
C21 C 0.7514(4) 0.8882(3) 0.3062(2) 0.0275(9) Uani 1 1 d . . . . .
H21A H 0.654553 0.877237 0.317280 0.041 Uiso 1 1 calc R U . . .
H21B H 0.758545 0.889803 0.251432 0.041 Uiso 1 1 calc R U . . .
H21C H 0.807378 0.960449 0.344663 0.041 Uiso 1 1 calc R U . . .
C5 C 0.8169(4) 0.9778(3) 0.5068(2) 0.0224(8) Uani 1 1 d . . . . .
H5 H 0.889442 0.964841 0.474273 0.027 Uiso 1 1 calc R U . . .
C41 C 0.5329(4) 0.3071(3) -0.0939(2) 0.0228(8) Uani 1 1 d . . . . .
C44 C 0.7672(4) 0.1090(3) -0.1575(2) 0.0270(9) Uani 1 1 d . . . . .
H44A H 0.864878 0.128413 -0.137000 0.040 Uiso 1 1 calc R U . . .
H44B H 0.760147 0.108716 -0.212866 0.040 Uiso 1 1 calc R U . . .
H44C H 0.720199 0.033228 -0.156326 0.040 Uiso 1 1 calc R U . . .
C8 C 0.3018(4) 0.5396(3) 0.3618(2) 0.0320(9) Uani 1 1 d . . . . .
H8 H 0.249236 0.468179 0.325226 0.038 Uiso 1 1 calc R U . . .
C14 C 0.5604(4) 0.7283(3) 0.7225(2) 0.0309(9) Uani 1 1 d . . . . .
H14 H 0.613708 0.676347 0.721672 0.037 Uiso 1 1 calc R U . . .
C12 C 0.4360(4) 0.8577(4) 0.7951(2) 0.0318(9) Uani 1 1 d . . . . .
H12 H 0.403865 0.895693 0.843938 0.038 Uiso 1 1 calc R U . . .
C15 C 0.5293(4) 0.7473(3) 0.6520(2) 0.0287(9) Uani 1 1 d . . . . .
H15 H 0.561376 0.709000 0.603253 0.034 Uiso 1 1 calc R U . . .
C18 C 0.9561(4) 0.6660(3) 0.2719(2) 0.0246(8) Uani 1 1 d . . . . .
C46 C 0.7205(4) 0.3852(3) 0.1153(2) 0.0263(8) Uani 1 1 d . . . . .
H46A H 0.735592 0.329642 0.139216 0.039 Uiso 1 1 calc R U . . .
H46B H 0.647754 0.418480 0.140645 0.039 Uiso 1 1 calc R U . . .
H46C H 0.806392 0.445619 0.123716 0.039 Uiso 1 1 calc R U . . .
C17 C 0.9016(4) 0.7542(3) 0.2667(2) 0.0221(8) Uani 1 1 d . . . . .
H17 H 0.933209 0.790367 0.228886 0.026 Uiso 1 1 calc R U . . .
C36 C 0.9819(4) 0.2575(4) 0.4017(2) 0.0322(9) Uani 1 1 d . . . . .
H36 H 0.962089 0.280070 0.456016 0.039 Uiso 1 1 calc R U . . .
C23 C 0.7488(4) 0.5806(3) 0.4307(2) 0.0308(9) Uani 1 1 d . . . . .
H23A H 0.727048 0.633668 0.479665 0.046 Uiso 1 1 calc R U . . .
H23B H 0.819912 0.547627 0.444759 0.046 Uiso 1 1 calc R U . . .
H23C H 0.665224 0.519550 0.404480 0.046 Uiso 1 1 calc R U . . .
C35 C 1.0584(5) 0.1800(4) 0.3756(2) 0.0384(11) Uani 1 1 d . . . . .
H35 H 1.092304 0.149990 0.412160 0.046 Uiso 1 1 calc R U . . .
B2 B 0.8522(4) 0.2061(3) 0.0202(2) 0.0170(8) Uani 1 1 d . . . . .
C22 C 1.0678(4) 0.6312(4) 0.2221(3) 0.0364(10) Uani 1 1 d . . . . .
H22A H 1.158546 0.674537 0.252077 0.055 Uiso 1 1 calc R U . . .
H22B H 1.060203 0.646753 0.171746 0.055 Uiso 1 1 calc R U . . .
H22C H 1.057533 0.549516 0.210063 0.055 Uiso 1 1 calc R U . . .
C45 C 0.4227(4) 0.3416(3) -0.1320(3) 0.0405(12) Uani 1 1 d . . . . .
H45A H 0.355998 0.360650 -0.093565 0.061 Uiso 1 1 calc R U . . .
H45B H 0.374952 0.278361 -0.180169 0.061 Uiso 1 1 calc R U . . .
H45C H 0.465577 0.408252 -0.146879 0.061 Uiso 1 1 calc R U . . .
B1 B 0.6404(4) 0.7766(3) 0.4263(2) 0.0182(8) Uani 1 1 d . . . . .

loop_
_atom_site_aniso_label
_atom_site_aniso_U_11
_atom_site_aniso_U_22
_atom_site_aniso_U_33
_atom_site_aniso_U_23
_atom_site_aniso_U_13
_atom_site_aniso_U_12
As2 0.0186(2) 0.0184(2) 0.01903(18) 0.00842(15) -0.00005(14) 0.00658(16)
As1 0.0233(2) 0.0215(2) 0.01765(18) 0.00782(15) 0.00176(15) 0.00982(17)
S3 0.0301(5) 0.0162(4) 0.0247(4) 0.0121(4) 0.0006(4) 0.0021(4)
S4 0.0171(5) 0.0255(5) 0.0310(5) 0.0110(4) -0.0016(4) -0.0023(4)
S1 0.0334(6) 0.0211(5) 0.0182(4) 0.0043(4) -0.0019(4) 0.0060(4)
S2 0.0207(5) 0.0280(5) 0.0306(5) 0.0063(4) 0.0034(4) 0.0018(4)
C32 0.0139(18) 0.0184(18) 0.0187(16) 0.0086(14) -0.0021(14) 0.0006(14)
C24 0.025(2) 0.0141(17) 0.0149(15) 0.0058(14) 0.0038(14) 0.0034(15)
C25 0.0136(17) 0.0181(17) 0.0153(15) 0.0076(14) 0.0032(13) 0.0025(14)
C26 0.022(2) 0.0178(18) 0.0186(16) 0.0092(14) 0.0038(14) 0.0071(16)
C4 0.021(2) 0.0213(18) 0.0223(17) 0.0102(15) -0.0013(15) 0.0053(16)
C27 0.0160(18) 0.0185(18) 0.0173(16) 0.0051(14) 0.0009(14) 0.0006(15)
C2 0.0198(19) 0.0182(18) 0.0188(16) 0.0067(14) -0.0055(14) 0.0041(15)
C16 0.0191(19) 0.0210(18) 0.0193(17) 0.0054(15) -0.0028(14) 0.0038(16)
C30 0.022(2) 0.0178(18) 0.0292(19) 0.0120(16) 0.0009(16) 0.0025(16)
C28 0.022(2) 0.0180(18) 0.0204(17) 0.0073(15) 0.0037(15) 0.0022(15)
C10 0.0171(19) 0.0173(18) 0.0195(16) 0.0037(14) -0.0029(14) 0.0030(15)
C9 0.0197(19) 0.0177(18) 0.0200(17) 0.0102(15) -0.0018(14) 0.0003(15)
C3 0.022(2) 0.0194(18) 0.0181(16) 0.0046(15) -0.0014(15) 0.0060(16)
C38 0.028(2) 0.031(2) 0.0265(19) 0.0150(17) 0.0027(16) 0.0121(18)
C39 0.0196(19) 0.0184(18) 0.0229(17) 0.0114(15) 0.0010(15) 0.0013(15)
C20 0.023(2) 0.0203(18) 0.0253(18) 0.0092(16) 0.0002(16) 0.0065(16)
C1 0.022(2) 0.0202(18) 0.0159(16) 0.0092(14) -0.0027(14) 0.0053(15)
C33 0.0162(18) 0.0128(17) 0.0262(18) 0.0101(15) 0.0006(15) 0.0017(14)
C43 0.0181(19) 0.0154(17) 0.0271(18) 0.0126(15) 0.0047(15) 0.0014(15)
C19 0.019(2) 0.0195(18) 0.0307(19) 0.0058(16) -0.0027(16) 0.0053(16)
C34 0.035(2) 0.041(2) 0.0251(19) 0.0168(18) 0.0014(17) 0.020(2)
C29 0.024(2) 0.0185(18) 0.0220(17) 0.0070(15) 0.0022(15) -0.0023(16)
C6 0.023(2) 0.0228(19) 0.0235(18) 0.0039(16) -0.0102(16) 0.0008(16)
C37 0.031(2) 0.033(2) 0.028(2) 0.0073(18) 0.0043(17) 0.0120(19)
C42 0.0174(19) 0.0098(16) 0.0313(19) 0.0075(15) 0.0005(15) 0.0015(14)
C31 0.031(2) 0.0208(19) 0.035(2) 0.0137(17) 0.0037(18) 0.0016(17)
C40 0.026(2) 0.0176(18) 0.0223(17) 0.0084(15) -0.0058(15) 0.0015(16)
C7 0.022(2) 0.025(2) 0.0236(18) 0.0031(16) -0.0003(15) 0.0036(17)
C11 0.031(2) 0.031(2) 0.0245(18) 0.0100(17) 0.0066(17) 0.0132(19)
C13 0.027(2) 0.036(2) 0.0255(19) 0.0182(18) -0.0049(17) -0.0023(18)
C21 0.033(2) 0.0212(19) 0.0280(19) 0.0086(16) -0.0018(17) 0.0074(18)
C5 0.0185(19) 0.0244(19) 0.0225(17) 0.0067(16) -0.0070(15) 0.0046(16)
C41 0.019(2) 0.0132(17) 0.035(2) 0.0113(16) -0.0081(16) -0.0007(15)
C44 0.035(2) 0.027(2) 0.0221(18) 0.0096(16) -0.0017(16) 0.0127(18)
C8 0.030(2) 0.026(2) 0.031(2) -0.0001(18) 0.0006(18) 0.0048(19)
C14 0.033(2) 0.032(2) 0.037(2) 0.0188(19) -0.0002(18) 0.0131(19)
C12 0.036(3) 0.039(2) 0.0184(18) 0.0069(18) 0.0044(17) 0.009(2)
C15 0.036(2) 0.032(2) 0.0240(19) 0.0115(17) 0.0062(17) 0.0164(19)
C18 0.019(2) 0.024(2) 0.0230(18) -0.0006(16) -0.0018(15) 0.0035(16)
C46 0.028(2) 0.025(2) 0.0261(19) 0.0087(17) 0.0029(16) 0.0091(17)
C17 0.0168(19) 0.026(2) 0.0186(17) 0.0050(15) -0.0007(14) 0.0008(16)
C36 0.030(2) 0.045(3) 0.0174(18) 0.0083(18) -0.0002(16) 0.005(2)
C23 0.032(2) 0.031(2) 0.035(2) 0.0171(19) 0.0043(18) 0.0111(19)
C35 0.044(3) 0.053(3) 0.027(2) 0.021(2) 0.0008(19) 0.020(2)
B2 0.021(2) 0.020(2) 0.0125(17) 0.0075(16) 0.0035(15) 0.0073(17)
C22 0.030(2) 0.036(2) 0.040(2) 0.004(2) 0.0107(19) 0.013(2)
C45 0.039(3) 0.026(2) 0.051(3) 0.003(2) -0.022(2) 0.014(2)
B1 0.022(2) 0.019(2) 0.0165(18) 0.0095(16) -0.0010(16) 0.0045(17)

loop_
_atom_type_symbol
_atom_type_description
_atom_type_scat_dispersion_real
_atom_type_scat_dispersion_imag
_atom_type_scat_source
C C 0.0033 0.0016 'International Tables Vol C Tables 4.2.6.8 and 6.1.1.4'
H H 0.0000 0.0000 'International Tables Vol C Tables 4.2.6.8 and 6.1.1.4'
As As 0.0499 2.0058 'International Tables Vol C Tables 4.2.6.8 and 6.1.1.4'
B B 0.0013 0.0007 'International Tables Vol C Tables 4.2.6.8 and 6.1.1.4'
S S 0.1246 0.1234 'International Tables Vol C Tables 4.2.6.8 and 6.1.1.4'

loop_
_exptl_crystal_face_index_h
_exptl_crystal_face_index_k
_exptl_crystal_face_index_l
_exptl_crystal_face_perp_dist
0 1 -1 0.0619
0 -1 1 0.0326
0 -1 -2 0.0452
0 1 2 0.0380
-2 1 0 0.2229
2 -1 0 0.2724

loop_
_geom_angle_atom_site_label_1
_geom_angle_atom_site_label_2
_geom_angle_atom_site_label_3
_geom_angle
_geom_angle_site_symmetry_1
_geom_angle_site_symmetry_3
_geom_angle_publ_flag
C24 As2 C32 98.08(14) . . ?
C27 As2 C32 100.83(13) . . ?
C27 As2 C24 95.18(14) . . ?
C4 As1 C9 101.12(14) . . ?
C1 As1 C4 94.84(15) . . ?
C1 As1 C9 96.19(14) . . ?
C24 S3 C29 92.67(17) . . ?
C27 S4 C31 92.06(18) . . ?
C6 S1 C1 92.57(17) . . ?
C8 S2 C4 92.18(19) . . ?
C38 C32 As2 124.0(2) . . ?
C38 C32 C34 119.2(3) . . ?
C34 C32 As2 116.8(3) . . ?
S3 C24 As2 119.82(18) . . ?
C25 C24 As2 128.5(2) . . ?
C25 C24 S3 111.6(3) . . ?
C24 C25 C28 110.4(3) . . ?
C24 C25 B2 123.6(3) . . ?
C28 C25 B2 126.0(3) . . ?
C27 C26 C30 109.8(3) . . ?
C27 C26 B2 124.8(3) . . ?
C30 C26 B2 125.4(3) . . ?
S2 C4 As1 119.0(2) . . ?
C3 C4 As1 128.6(3) . . ?
C3 C4 S2 111.7(3) . . ?
S4 C27 As2 119.57(18) . . ?
C26 C27 As2 127.7(3) . . ?
C26 C27 S4 112.3(3) . . ?
C1 C2 C5 110.6(3) . . ?
C1 C2 B1 123.4(3) . . ?
C5 C2 B1 126.0(3) . . ?
C10 C16 C21 120.2(3) . . ?
C17 C16 C10 120.8(3) . . ?
C17 C16 C21 119.0(3) . . ?
C31 C30 C26 114.5(3) . . ?
C29 C28 C25 114.8(3) . . ?
C16 C10 C20 117.6(3) . . ?
C16 C10 B1 121.9(3) . . ?
C20 C10 B1 120.5(3) . . ?
C11 C9 As1 116.8(2) . . ?
C11 C9 C15 119.4(3) . . ?
C15 C9 As1 123.7(3) . . ?
C4 C3 C7 110.4(3) . . ?
C4 C3 B1 123.7(3) . . ?
C7 C3 B1 125.9(3) . . ?
C32 C38 C37 120.6(3) . . ?
C33 C39 C44 120.4(3) . . ?
C40 C39 C33 119.8(3) . . ?
C40 C39 C44 119.9(3) . . ?
C10 C20 C23 120.9(3) . . ?
C19 C20 C10 119.8(3) . . ?
C19 C20 C23 119.4(3) . . ?
S1 C1 As1 119.56(19) . . ?
C2 C1 As1 129.1(3) . . ?
C2 C1 S1 111.3(3) . . ?
C39 C33 B2 120.7(3) . . ?
C43 C33 C39 119.1(3) . . ?
C43 C33 B2 120.2(3) . . ?
C33 C43 C46 121.2(3) . . ?
C42 C43 C33 119.7(3) . . ?
C42 C43 C46 119.0(3) . . ?
C20 C19 C18 122.6(3) . . ?
C32 C34 C35 120.3(3) . . ?
C28 C29 S3 110.4(3) . . ?
C5 C6 S1 111.1(3) . . ?
C36 C37 C38 119.2(3) . . ?
C43 C42 C41 121.8(3) . . ?
C30 C31 S4 111.3(3) . . ?
C41 C40 C39 121.5(3) . . ?
C8 C7 C3 114.4(3) . . ?
C9 C11 C12 120.8(3) . . ?
C12 C13 C14 119.9(3) . . ?
C6 C5 C2 114.5(4) . . ?
C42 C41 C45 120.8(3) . . ?
C40 C41 C42 118.0(3) . . ?
C40 C41 C45 121.2(3) . . ?
C7 C8 S2 111.4(3) . . ?
C13 C14 C15 120.9(3) . . ?
C13 C12 C11 119.6(4) . . ?
C9 C15 C14 119.3(3) . . ?
C19 C18 C17 117.0(3) . . ?
C19 C18 C22 121.2(3) . . ?
C17 C18 C22 121.8(4) . . ?
C16 C17 C18 122.2(3) . . ?
C35 C36 C37 120.3(3) . . ?
C36 C35 C34 120.3(4) . . ?
C25 B2 C33 118.6(3) . . ?
C26 B2 C25 119.6(3) . . ?
C26 B2 C33 121.7(3) . . ?
C2 B1 C10 119.0(3) . . ?
C3 B1 C2 119.7(3) . . ?
C3 B1 C10 121.3(3) . . ?

loop_
_geom_bond_atom_site_label_1
_geom_bond_atom_site_label_2
_geom_bond_distance
_geom_bond_site_symmetry_2
_geom_bond_publ_flag
As2 C32 1.969(3) . ?
As2 C24 1.945(4) . ?
As2 C27 1.943(3) . ?
As1 C4 1.940(4) . ?
As1 C9 1.971(3) . ?
As1 C1 1.937(4) . ?
S3 C24 1.724(3) . ?
S3 C29 1.726(4) . ?
S4 C27 1.720(4) . ?
S4 C31 1.722(4) . ?
S1 C1 1.736(4) . ?
S1 C6 1.718(4) . ?
S2 C4 1.729(4) . ?
S2 C8 1.724(4) . ?
C32 C38 1.386(5) . ?
C32 C34 1.388(5) . ?
C24 C25 1.395(4) . ?
C25 C28 1.436(5) . ?
C25 B2 1.547(5) . ?
C26 C27 1.389(5) . ?
C26 C30 1.447(5) . ?
C26 B2 1.535(5) . ?
C4 C3 1.390(5) . ?
C2 C1 1.394(5) . ?
C2 C5 1.443(5) . ?
C2 B1 1.551(5) . ?
C16 C10 1.416(5) . ?
C16 C21 1.528(5) . ?
C16 C17 1.377(5) . ?
C30 C31 1.347(5) . ?
C28 C29 1.362(5) . ?
C10 C20 1.425(5) . ?
C10 B1 1.575(5) . ?
C9 C11 1.381(5) . ?
C9 C15 1.390(5) . ?
C3 C7 1.447(5) . ?
C3 B1 1.551(6) . ?
C38 C37 1.400(5) . ?
C39 C33 1.418(5) . ?
C39 C40 1.393(5) . ?
C39 C44 1.513(5) . ?
C20 C19 1.390(5) . ?
C20 C23 1.518(5) . ?
C33 C43 1.394(5) . ?
C33 B2 1.594(5) . ?
C43 C42 1.394(5) . ?
C43 C46 1.527(5) . ?
C19 C18 1.394(5) . ?
C34 C35 1.391(5) . ?
C6 C5 1.359(5) . ?
C37 C36 1.391(5) . ?
C42 C41 1.400(5) . ?
C40 C41 1.390(5) . ?
C7 C8 1.349(6) . ?
C11 C12 1.394(5) . ?
C13 C14 1.378(5) . ?
C13 C12 1.375(5) . ?
C41 C45 1.509(5) . ?
C14 C15 1.392(5) . ?
C18 C17 1.402(5) . ?
C18 C22 1.504(5) . ?
C36 C35 1.374(6) . ?

loop_
_exptl_oxdiff_crystal_face_indexfrac_h
_exptl_oxdiff_crystal_face_indexfrac_k
_exptl_oxdiff_crystal_face_indexfrac_l
_exptl_oxdiff_crystal_face_x
_exptl_oxdiff_crystal_face_y
_exptl_oxdiff_crystal_face_z
0.0001 1.0005 -1.0010 -0.0592 -0.0146 -0.0014
-0.0001 -1.0005 1.0010 0.0592 0.0146 0.0014
-0.0069 -0.9897 -2.0076 0.0255 -0.0543 0.1040
-0.0038 1.0019 1.9955 -0.0262 0.0547 -0.1036
-1.9989 1.0005 -0.0032 -0.0496 0.1201 0.0595
1.9989 -1.0005 0.0032 0.0496 -0.1201 -0.0595
